data_4500327
loop_
_publ_author_name
'Sarma, Rupam'
'Deka, Himangshu'
'Boudalis, Athanassios K.'
'Baruah, Jubaraj B.'

_publ_section_title
;
 Coordination Polymers of Lanthanide(III): Toward Encapsulation of
 Well-Defined Assembly of Guest Molecules
;
_journal_issue 2
_journal_name_full 'Crystal Growth &amp; Design'
_journal_page_first 547
_journal_paper_doi 10.1021/cg101432k
_journal_volume 11
_journal_year 2011
_chemical_formula_sum 'C38 H33 Gd N2 O12'
_chemical_formula_weight 866.91
_chemical_name_systematic
; 
 ? 
;
_space_group_IT_number 56
_symmetry_cell_setting orthorhombic
_symmetry_space_group_name_Hall '-P 2ac 2bc'
_symmetry_space_group_name_H-M 'P n a a'
_atom_sites_solution_hydrogens geom
_atom_sites_solution_primary direct
_atom_sites_solution_secondary difmap
_audit_creation_method SHELXL-97
_cell_angle_alpha 90.00
_cell_angle_beta 90.00
_cell_angle_gamma 90.00
_cell_formula_units_Z 4
_cell_length_a 10.040
_cell_length_b 17.788
_cell_length_c 19.786
_cell_measurement_reflns_used 6132
_cell_measurement_temperature 296(2)
_cell_measurement_theta_max 26.00
_cell_measurement_theta_min 2.29
_cell_volume 3533.612
_computing_structure_refinement 'SHELXL-97 (Sheldrick, 1997)'
_computing_structure_solution 'SHELXS-97 (Sheldrick, 1990)'
_diffrn_ambient_temperature 296(2)
_diffrn_measured_fraction_theta_full 0.993
_diffrn_measured_fraction_theta_max 0.993
_diffrn_radiation_monochromator graphite
_diffrn_radiation_source 'fine-focus sealed tube'
_diffrn_radiation_type MoK\a
_diffrn_radiation_wavelength 0.71073
_diffrn_reflns_av_R_equivalents 0.0761
_diffrn_reflns_av_sigmaI/netI 0.0480
_diffrn_reflns_limit_h_max 12
_diffrn_reflns_limit_h_min -12
_diffrn_reflns_limit_k_max 21
_diffrn_reflns_limit_k_min -21
_diffrn_reflns_limit_l_max 23
_diffrn_reflns_limit_l_min -24
_diffrn_reflns_number 30827
_diffrn_reflns_theta_full 26.00
_diffrn_reflns_theta_max 26.00
_diffrn_reflns_theta_min 1.54
_exptl_absorpt_coefficient_mu 1.946
_exptl_absorpt_correction_T_max 0.7385
_exptl_absorpt_correction_T_min 0.6401
_exptl_absorpt_correction_type multi-scan
_exptl_absorpt_process_details SHADABS
_exptl_crystal_colour colorless
_exptl_crystal_density_diffrn 1.630
_exptl_crystal_density_method 'not measured'
_exptl_crystal_description block
_exptl_crystal_F_000 1740
_exptl_crystal_size_max 0.23
_exptl_crystal_size_mid 0.19
_exptl_crystal_size_min 0.15
_refine_diff_density_max 3.730
_refine_diff_density_min -1.134
_refine_diff_density_rms 0.122
_refine_ls_extinction_method none
_refine_ls_goodness_of_fit_ref 1.051
_refine_ls_hydrogen_treatment constr
_refine_ls_matrix_type full
_refine_ls_number_parameters 241
_refine_ls_number_reflns 3458
_refine_ls_number_restraints 1
_refine_ls_restrained_S_all 1.051
_refine_ls_R_factor_all 0.0749
_refine_ls_R_factor_gt 0.0399
_refine_ls_shift/su_max 0.000
_refine_ls_shift/su_mean 0.000
_refine_ls_structure_factor_coef Fsqd
_refine_ls_weighting_details 'calc w=1/[\s^2^(Fo^2^)+(0.0520P)^2^+3.4510P] where P=(Fo^2^+2Fc^2^)/3'
_refine_ls_weighting_scheme calc
_refine_ls_wR_factor_gt 0.0910
_refine_ls_wR_factor_ref 0.1093
_reflns_number_gt 2163
_reflns_number_total 3458
_reflns_threshold_expression >2sigma(I)
_cod_data_source_file cg101432k_si_007.cif
_cod_data_source_block bpnoGD_0m
_cod_depositor_comments
;
The following automatic conversions were performed:

'_symmetry_cell_setting' value 'Orthorhombic' changed to
'orthorhombic' according to
/home/saulius/struct/CIF-dictionaries/cif_core.dic dictionary named
'cif_core.dic' version 2.4.1 from
2010-06-29.

'_exptl_absorpt_correction_type' value 'Multi-scan'
changed to 'multi-scan' according to
/home/saulius/struct/CIF-dictionaries/cif_core.dic dictionary named
'cif_core.dic' version 2.4.1 from 2010-06-29.

Automatic conversion script
Id: cif_fix_values 1715 2011-07-08 13:25:40Z adriana 
;
_cod_original_cell_volume 3533.6
_cod_original_sg_symbol_H-M Pnaa
_cod_database_code 4500327

loop_
_symmetry_equiv_pos_as_xyz
'x, y, z'
'-x+1/2, -y, z+1/2'
'x, -y+1/2, -z+1/2'
'-x+1/2, y+1/2, -z'
'-x, -y, -z'
'x-1/2, y, -z-1/2'
'-x, y-1/2, z-1/2'
'x-1/2, -y-1/2, z'

loop_
_atom_site_label
_atom_site_type_symbol
_atom_site_fract_x
_atom_site_fract_y
_atom_site_fract_z
_atom_site_U_iso_or_equiv
_atom_site_adp_type
_atom_site_occupancy
_atom_site_symmetry_multiplicity
_atom_site_calc_flag
_atom_site_refinement_flags
C1 C 0.7702(5) 0.7957(3) 0.6368(2) 0.0339(12) Uani 1 1 d .
O5 O 0.6475(3) 0.85509(19) 0.80577(16) 0.0411(9) Uani 1 1 d .
O1 O 0.6550(4) 0.8018(2) 0.65913(17) 0.0454(9) Uani 1 1 d .
C10 C 0.5235(6) 0.9787(3) 0.9694(3) 0.0442(14) Uani 1 1 d .
O2 O 0.8704(4) 0.7801(2) 0.67188(17) 0.0460(10) Uani 1 1 d .
N1 N 0.6069(4) 0.8974(2) 0.8585(2) 0.0448(11) Uani 1 1 d .
C2 C 0.7940(5) 0.8070(3) 0.5618(2) 0.0337(12) Uani 1 1 d .
C4 C 0.7300(6) 0.8583(4) 0.4546(3) 0.0581(17) Uani 1 1 d .
H4 H 0.6698 0.8852 0.4283 0.070 Uiso 1 1 calc R
C8 C 0.6824(6) 0.8983(3) 0.9165(3) 0.0529(16) Uani 1 1 d .
H8 H 0.7615 0.8712 0.9185 0.063 Uiso 1 1 calc R
C9 C 0.6421(6) 0.9379(3) 0.9700(3) 0.0556(16) Uani 1 1 d .
H9 H 0.6946 0.9384 1.0087 0.067 Uiso 1 1 calc R
C3 C 0.7028(5) 0.8458(3) 0.5222(3) 0.0459(14) Uani 1 1 d .
H3 H 0.6238 0.8634 0.5411 0.055 Uiso 1 1 calc R
C6 C 0.9348(6) 0.7931(4) 0.4646(3) 0.0600(17) Uani 1 1 d .
H6 H 1.0129 0.7751 0.4452 0.072 Uiso 1 1 calc R
C7 C 0.9101(6) 0.7809(3) 0.5331(3) 0.0447(13) Uani 1 1 d .
H7 H 0.9720 0.7552 0.5593 0.054 Uiso 1 1 calc R
C5 C 0.8447(7) 0.8314(4) 0.4259(3) 0.0656(18) Uani 1 1 d .
H5 H 0.8613 0.8392 0.3802 0.079 Uiso 1 1 calc R
O4 O 1.0178(5) 0.4639(3) 0.3815(2) 0.0761(14) Uani 1 1 d .
C14 C 0.8549(6) 0.5551(3) 0.3493(3) 0.0532(15) Uani 1 1 d .
C13 C 0.9436(6) 0.5156(4) 0.3987(3) 0.0561(17) Uani 1 1 d .
O3 O 0.9340(4) 0.5385(2) 0.4609(2) 0.0653(12) Uani 1 1 d .
H3A H 0.9503 0.5035 0.4866 0.098 Uiso 0.50 1 calc PR
H6A H 0.3347 0.8768 0.7065 0.098 Uiso 1 1 d R
H6B H 0.4533 0.8929 0.6888 0.098 Uiso 1 1 d RD
C18 C 0.7345(8) 0.5526(5) 0.2457(4) 0.076(2) Uani 1 1 d .
H18 H 0.7099 0.5275 0.2065 0.091 Uiso 1 1 calc R
C19 C 0.8196(7) 0.5190(4) 0.2902(3) 0.0644(18) Uani 1 1 d .
H19 H 0.8539 0.4716 0.2806 0.077 Uiso 1 1 calc R
Gd1 Gd 0.53047(3) 0.7500 0.7500 0.03043(13) Uani 1 2 d S
C11 C 0.4545(6) 0.9784(3) 0.9100(3) 0.0516(16) Uani 1 1 d .
H11 H 0.3767 1.0065 0.9066 0.062 Uiso 1 1 calc R
C12 C 0.4976(6) 0.9374(3) 0.8548(3) 0.0511(15) Uani 1 1 d .
H12 H 0.4486 0.9381 0.8149 0.061 Uiso 1 1 calc R
O6 O 0.4190(3) 0.86655(18) 0.71517(18) 0.0408(8) Uani 1 1 d D
C15 C 0.8068(8) 0.6262(4) 0.3621(4) 0.078(2) Uani 1 1 d .
H15 H 0.8314 0.6509 0.4015 0.093 Uiso 1 1 calc R
C17 C 0.6841(10) 0.6238(5) 0.2584(4) 0.093(3) Uani 1 1 d .
H17 H 0.6255 0.6463 0.2282 0.112 Uiso 1 1 calc R
C16 C 0.7230(9) 0.6609(5) 0.3171(4) 0.100(3) Uani 1 1 d .
H16 H 0.6921 0.7092 0.3259 0.120 Uiso 1 1 calc R

loop_
_atom_site_aniso_label
_atom_site_aniso_U_11
_atom_site_aniso_U_22
_atom_site_aniso_U_33
_atom_site_aniso_U_23
_atom_site_aniso_U_13
_atom_site_aniso_U_12
C1 0.035(3) 0.033(3) 0.034(3) 0.000(2) -0.002(2) -0.003(2)
O5 0.030(2) 0.057(2) 0.0362(19) -0.0170(18) 0.0003(16) 0.0009(18)
O1 0.033(2) 0.064(3) 0.040(2) 0.0123(19) 0.0119(17) 0.001(2)
C10 0.039(4) 0.050(4) 0.043(3) -0.005(3) 0.003(2) 0.002(3)
O2 0.034(3) 0.066(2) 0.037(2) 0.0000(18) -0.0115(17) 0.0045(18)
N1 0.034(3) 0.053(3) 0.048(3) 0.001(2) 0.003(2) -0.002(2)
C2 0.027(3) 0.044(3) 0.031(3) -0.001(2) -0.002(2) -0.005(2)
C4 0.061(5) 0.074(5) 0.039(4) 0.014(3) -0.012(3) 0.003(3)
C8 0.040(4) 0.071(4) 0.048(4) -0.006(3) -0.002(3) 0.005(3)
C9 0.052(4) 0.074(4) 0.041(3) -0.011(3) -0.010(3) 0.007(3)
C3 0.037(4) 0.059(4) 0.042(3) 0.003(3) -0.001(2) 0.001(3)
C6 0.057(5) 0.072(5) 0.052(4) -0.007(3) 0.020(3) 0.008(4)
C7 0.036(4) 0.057(3) 0.040(3) -0.002(3) 0.001(3) 0.007(3)
C5 0.076(5) 0.085(5) 0.036(3) 0.001(3) 0.011(3) -0.002(4)
O4 0.061(3) 0.097(4) 0.070(3) -0.031(3) 0.005(2) 0.019(3)
C14 0.056(4) 0.054(4) 0.050(4) -0.006(3) 0.009(3) -0.011(3)
C13 0.041(4) 0.064(4) 0.063(4) -0.020(4) 0.013(3) -0.012(3)
O3 0.067(3) 0.077(3) 0.052(3) -0.021(2) 0.007(2) 0.008(2)
C18 0.086(6) 0.081(5) 0.060(5) -0.007(4) -0.006(4) -0.005(4)
C19 0.062(5) 0.071(4) 0.061(4) -0.006(4) 0.008(4) -0.005(4)
Gd1 0.0214(2) 0.0459(2) 0.02392(19) -0.00052(18) 0.000 0.000
C11 0.055(4) 0.051(4) 0.049(4) -0.013(3) -0.011(3) 0.018(3)
C12 0.046(4) 0.060(4) 0.047(4) -0.003(3) -0.008(3) 0.003(3)
O6 0.028(2) 0.051(2) 0.044(2) 0.0067(18) -0.0011(17) 0.0020(17)
C15 0.102(7) 0.067(5) 0.064(5) -0.005(4) 0.001(4) -0.008(4)
C17 0.115(8) 0.086(6) 0.078(6) 0.018(5) -0.017(5) 0.004(5)
C16 0.156(9) 0.062(5) 0.083(7) 0.008(5) 0.002(6) 0.013(5)

loop_
_atom_type_symbol
_atom_type_description
_atom_type_scat_dispersion_real
_atom_type_scat_dispersion_imag
_atom_type_scat_source
C C 0.0033 0.0016 'International Tables Vol C Tables 4.2.6.8 and 6.1.1.4'
H H 0.0000 0.0000 'International Tables Vol C Tables 4.2.6.8 and 6.1.1.4'
Gd Gd -0.1653 3.9035 'International Tables Vol C Tables 4.2.6.8 and 6.1.1.4'
N N 0.0061 0.0033 'International Tables Vol C Tables 4.2.6.8 and 6.1.1.4'
O O 0.0106 0.0060 'International Tables Vol C Tables 4.2.6.8 and 6.1.1.4'

loop_
_geom_angle_atom_site_label_1
_geom_angle_atom_site_label_2
_geom_angle_atom_site_label_3
_geom_angle
_geom_angle_site_symmetry_1
_geom_angle_site_symmetry_3
O1 C1 O2 124.8(5) . .
O1 C1 C2 118.8(4) . .
O2 C1 C2 116.4(5) . .
N1 O5 Gd1 128.6(3) . .
C1 O1 Gd1 136.4(3) . .
C11 C10 C9 116.0(5) . .
C11 C10 C10 122.4(6) . 5_677
C9 C10 C10 121.6(6) . 5_677
C1 O2 Gd1 170.9(4) . 6_657
C12 N1 O5 120.9(5) . .
C12 N1 C8 120.1(5) . .
O5 N1 C8 119.0(4) . .
C7 C2 C3 119.5(5) . .
C7 C2 C1 119.5(5) . .
C3 C2 C1 121.0(5) . .
C5 C4 C3 120.7(6) . .
C9 C8 N1 120.1(6) . .
C8 C9 C10 121.8(5) . .
C4 C3 C2 119.7(5) . .
C5 C6 C7 120.3(6) . .
C2 C7 C6 119.9(6) . .
C6 C5 C4 119.8(6) . .
C15 C14 C19 119.5(7) . .
C15 C14 C13 121.4(6) . .
C19 C14 C13 119.2(6) . .
O4 C13 O3 122.8(7) . .
O4 C13 C14 122.0(6) . .
O3 C13 C14 115.2(6) . .
C19 C18 C17 120.8(7) . .
C18 C19 C14 120.2(7) . .
O2 Gd1 O2 91.02(19) 8_575 6_557
O2 Gd1 O1 142.03(14) 8_575 3_566
O2 Gd1 O1 87.10(13) 6_557 3_566
O2 Gd1 O1 87.10(13) 8_575 .
O2 Gd1 O1 142.03(13) 6_557 .
O1 Gd1 O1 116.49(18) 3_566 .
O2 Gd1 O6 70.88(12) 8_575 3_566
O2 Gd1 O6 71.86(13) 6_557 3_566
O1 Gd1 O6 72.54(12) 3_566 3_566
O1 Gd1 O6 141.25(12) . 3_566
O2 Gd1 O6 71.86(13) 8_575 .
O2 Gd1 O6 70.88(12) 6_557 .
O1 Gd1 O6 141.25(12) 3_566 .
O1 Gd1 O6 72.54(12) . .
O6 Gd1 O6 125.77(16) 3_566 .
O2 Gd1 O5 144.28(13) 8_575 .
O2 Gd1 O5 81.69(12) 6_557 .
O1 Gd1 O5 72.83(11) 3_566 .
O1 Gd1 O5 78.12(12) . .
O6 Gd1 O5 136.98(11) 3_566 .
O6 Gd1 O5 72.72(11) . .
O2 Gd1 O5 81.69(12) 8_575 3_566
O2 Gd1 O5 144.28(13) 6_557 3_566
O1 Gd1 O5 78.12(11) 3_566 3_566
O1 Gd1 O5 72.83(11) . 3_566
O6 Gd1 O5 72.72(11) 3_566 3_566
O6 Gd1 O5 136.98(11) . 3_566
O5 Gd1 O5 123.14(16) . 3_566
C10 C11 C12 121.6(5) . .
N1 C12 C11 120.3(5) . .
C16 C15 C14 120.7(7) . .
C18 C17 C16 118.8(8) . .
C15 C16 C17 120.0(8) . .

loop_
_geom_bond_atom_site_label_1
_geom_bond_atom_site_label_2
_geom_bond_distance
_geom_bond_site_symmetry_2
C1 O1 1.242(6) .
C1 O2 1.252(6) .
C1 C2 1.517(7) .
O5 N1 1.350(5) .
O5 Gd1 2.469(3) .
O1 Gd1 2.376(3) .
C10 C11 1.364(7) .
C10 C9 1.395(8) .
C10 C10 1.503(10) 5_677
O2 Gd1 2.293(3) 6_657
N1 C12 1.309(7) .
N1 C8 1.376(7) .
C2 C7 1.378(7) .
C2 C3 1.389(7) .
C4 C5 1.370(8) .
C4 C3 1.384(8) .
C8 C9 1.333(7) .
C6 C5 1.367(8) .
C6 C7 1.394(7) .
O4 C13 1.231(7) .
C14 C15 1.377(9) .
C14 C19 1.381(8) .
C14 C13 1.498(9) .
C13 O3 1.299(7) .
C18 C19 1.364(10) .
C18 C17 1.386(12) .
Gd1 O2 2.293(3) 8_575
Gd1 O2 2.293(3) 6_557
Gd1 O1 2.376(3) 3_566
Gd1 O6 2.455(3) 3_566
Gd1 O6 2.455(3) .
Gd1 O5 2.469(3) 3_566
C11 C12 1.383(8) .
C15 C16 1.371(10) .
C17 C16 1.392(10) .
